data_7224052
loop_
_publ_author_name
'jin, hai-shan'
'sun, rui'
'zhou, wei'
'zhao, li-ming'

_publ_section_title
;
 Diastereoselective Synthesis of 3,3-Dimethylazetidines via Intramolecular
 Iodine-Mediated Cyclization Reaction
;
_journal_name_full 'RSC Adv.'
_journal_paper_doi 10.1039/C5RA21872A
_journal_year 2016
_chemical_formula_sum 'C18 H18 Cl2 I N'
_chemical_formula_weight 446.13
_chemical_name_systematic
; 
 ? 
;
_space_group_IT_number 15
_symmetry_cell_setting monoclinic
_symmetry_space_group_name_Hall '-C 2yc'
_symmetry_space_group_name_H-M 'C 1 2/c 1'
_atom_sites_solution_hydrogens geom
_atom_sites_solution_primary direct
_atom_sites_solution_secondary difmap
_audit_creation_method SHELXL-97
_audit_update_record
;
2015-10-17 deposited with the CCDC.
2016-01-26 downloaded from the CCDC.
;
_cell_angle_alpha 90.00
_cell_angle_beta 123.777(2)
_cell_angle_gamma 90.00
_cell_formula_units_Z 8
_cell_length_a 20.9498(7)
_cell_length_b 12.8783(4)
_cell_length_c 16.4392(6)
_cell_measurement_reflns_used 6063
_cell_measurement_temperature 296(2)
_cell_measurement_theta_max 23.56
_cell_measurement_theta_min 2.34
_cell_volume 3686.6(2)
_computing_cell_refinement 'Bruker SMART'
_computing_data_collection 'Bruker SMART'
_computing_data_reduction 'Bruker SAINT'
_computing_molecular_graphics 'Bruker SHELXTL'
_computing_publication_material 'Bruker SHELXTL'
_computing_structure_refinement 'SHELXL-97 (Sheldrick, 1997)'
_computing_structure_solution 'SHELXS-97 (Sheldrick, 1990)'
_diffrn_ambient_temperature 296(2)
_diffrn_measured_fraction_theta_full 0.996
_diffrn_measured_fraction_theta_max 0.996
_diffrn_measurement_device_type 'CCD area detector'
_diffrn_measurement_method 'phi and omega scans'
_diffrn_radiation_monochromator graphite
_diffrn_radiation_source 'fine-focus sealed tube'
_diffrn_radiation_type MoK\a
_diffrn_radiation_wavelength 0.71073
_diffrn_reflns_av_R_equivalents 0.0237
_diffrn_reflns_av_sigmaI/netI 0.0202
_diffrn_reflns_limit_h_max 20
_diffrn_reflns_limit_h_min -23
_diffrn_reflns_limit_k_max 12
_diffrn_reflns_limit_k_min -14
_diffrn_reflns_limit_l_max 18
_diffrn_reflns_limit_l_min -18
_diffrn_reflns_number 13189
_diffrn_reflns_theta_full 23.82
_diffrn_reflns_theta_max 23.82
_diffrn_reflns_theta_min 2.34
_exptl_absorpt_coefficient_mu 2.023
_exptl_absorpt_correction_T_max 0.7450
_exptl_absorpt_correction_T_min 0.6334
_exptl_absorpt_correction_type multi-scan
_exptl_crystal_colour colourless
_exptl_crystal_density_diffrn 1.608
_exptl_crystal_density_method 'not measured'
_exptl_crystal_description prism
_exptl_crystal_F_000 1760
_refine_diff_density_max 0.736
_refine_diff_density_min -0.601
_refine_diff_density_rms 0.055
_refine_ls_extinction_method none
_refine_ls_goodness_of_fit_ref 1.031
_refine_ls_hydrogen_treatment constr
_refine_ls_matrix_type full
_refine_ls_number_parameters 199
_refine_ls_number_reflns 2818
_refine_ls_number_restraints 0
_refine_ls_restrained_S_all 1.031
_refine_ls_R_factor_all 0.0481
_refine_ls_R_factor_gt 0.0329
_refine_ls_shift/su_max 0.003
_refine_ls_shift/su_mean 0.000
_refine_ls_structure_factor_coef Fsqd
_refine_ls_weighting_details 'calc w=1/[\s^2^(Fo^2^)+(0.0330P)^2^+9.4687P] where P=(Fo^2^+2Fc^2^)/3'
_refine_ls_weighting_scheme calc
_refine_ls_wR_factor_gt 0.0747
_refine_ls_wR_factor_ref 0.0823
_reflns_number_gt 2204
_reflns_number_total 2818
_reflns_threshold_expression >2sigma(I)
_cod_data_source_file c5ra21872a2.cif
_cod_data_source_block a
_cod_depositor_comments
;
The following automatic conversions were performed:

'_symmetry_cell_setting' value 'Monoclinic' changed to 'monoclinic'
according to
/usr/data/users/saulius/crontab/automatic-downloads/rss-feeds/RSC/lib/dictionaries/cif_core.dic
dictionary named 'cif_core.dic' version 2.4.2 from 2011-04-26.

Automatic conversion script
Id: cif_fix_values 4268 2015-11-12 08:31:59Z antanas 
;
_cod_original_sg_symbol_H-M C2/c
_cod_database_code 7224052

loop_
_symmetry_equiv_pos_as_xyz
'x, y, z'
'-x, y, -z+1/2'
'x+1/2, y+1/2, z'
'-x+1/2, y+1/2, -z+1/2'
'-x, -y, -z'
'x, -y, z-1/2'
'-x+1/2, -y+1/2, -z'
'x+1/2, -y+1/2, z-1/2'

loop_
_atom_site_label
_atom_site_type_symbol
_atom_site_fract_x
_atom_site_fract_y
_atom_site_fract_z
_atom_site_U_iso_or_equiv
_atom_site_adp_type
_atom_site_occupancy
_atom_site_symmetry_multiplicity
_atom_site_calc_flag
_atom_site_refinement_flags
I1 I 1.147214(18) 0.12044(3) 1.09274(2) 0.08014(16) Uani 1 1 d .
Cl1 Cl 0.90948(7) 0.53004(10) 0.62694(10) 0.0822(4) Uani 1 1 d .
Cl2 Cl 0.81519(9) 0.69065(10) 0.66649(11) 0.0958(4) Uani 1 1 d .
N1 N 0.92629(17) 0.1935(2) 0.8194(2) 0.0473(7) Uani 1 1 d .
C1 C 0.8872(2) 0.2654(3) 0.8479(3) 0.0493(9) Uani 1 1 d .
H1A H 0.8403 0.2336 0.8360 0.059 Uiso 1 1 calc R
C2 C 0.9548(2) 0.2514(3) 0.9574(3) 0.0514(10) Uani 1 1 d .
C3 C 0.9846(2) 0.1643(3) 0.9218(3) 0.0473(9) Uani 1 1 d .
H3A H 0.9732 0.0957 0.9367 0.057 Uiso 1 1 calc R
C4 C 0.8859(2) 0.1221(3) 0.7426(3) 0.0464(9) Uani 1 1 d .
C5 C 0.9151(3) 0.0240(3) 0.7483(3) 0.0583(11) Uani 1 1 d .
H5A H 0.9614 0.0038 0.8044 0.070 Uiso 1 1 calc R
C6 C 0.8752(3) -0.0442(4) 0.6702(4) 0.0716(13) Uani 1 1 d .
H6A H 0.8953 -0.1098 0.6744 0.086 Uiso 1 1 calc R
C7 C 0.8075(3) -0.0167(4) 0.5878(4) 0.0800(15) Uani 1 1 d .
H7A H 0.7811 -0.0634 0.5362 0.096 Uiso 1 1 calc R
C8 C 0.7781(3) 0.0806(5) 0.5812(3) 0.0749(13) Uani 1 1 d .
H8A H 0.7316 0.0998 0.5248 0.090 Uiso 1 1 calc R
C9 C 0.8171(2) 0.1504(3) 0.6581(3) 0.0592(11) Uani 1 1 d .
H9A H 0.7969 0.2162 0.6529 0.071 Uiso 1 1 calc R
C10 C 0.8944(2) 0.4008(3) 0.7430(3) 0.0532(10) Uani 1 1 d .
H10A H 0.9222 0.3542 0.7310 0.064 Uiso 1 1 calc R
C11 C 0.8702(2) 0.3713(3) 0.8023(3) 0.0493(9) Uani 1 1 d .
C12 C 0.8283(2) 0.4428(3) 0.8183(3) 0.0606(11) Uani 1 1 d .
H12A H 0.8104 0.4242 0.8569 0.073 Uiso 1 1 calc R
C13 C 0.8130(2) 0.5402(4) 0.7778(3) 0.0658(12) Uani 1 1 d .
H13A H 0.7861 0.5875 0.7905 0.079 Uiso 1 1 calc R
C14 C 0.8371(2) 0.5679(3) 0.7190(3) 0.0608(11) Uani 1 1 d .
C15 C 0.8781(2) 0.4987(3) 0.7012(3) 0.0547(10) Uani 1 1 d .
C18 C 1.0062(3) 0.3463(3) 1.0029(3) 0.0727(13) Uani 1 1 d .
H18A H 1.0220 0.3698 0.9612 0.109 Uiso 1 1 calc R
H18B H 1.0507 0.3283 1.0659 0.109 Uiso 1 1 calc R
H18C H 0.9784 0.4006 1.0101 0.109 Uiso 1 1 calc R
C19 C 0.9290(3) 0.2116(4) 1.0224(4) 0.0794(14) Uani 1 1 d .
H19A H 0.9728 0.2044 1.0884 0.119 Uiso 1 1 calc R
H19B H 0.9044 0.1453 0.9988 0.119 Uiso 1 1 calc R
H19C H 0.8934 0.2600 1.0208 0.119 Uiso 1 1 calc R
C20 C 1.0645(2) 0.1673(4) 0.9442(3) 0.0599(11) Uani 1 1 d .
H20A H 1.0761 0.2372 0.9342 0.072 Uiso 1 1 calc R
H20B H 1.0677 0.1213 0.8999 0.072 Uiso 1 1 calc R

loop_
_atom_site_aniso_label
_atom_site_aniso_U_11
_atom_site_aniso_U_22
_atom_site_aniso_U_33
_atom_site_aniso_U_23
_atom_site_aniso_U_13
_atom_site_aniso_U_12
I1 0.0689(2) 0.0992(3) 0.0555(2) 0.00394(16) 0.02421(16) -0.00091(17)
Cl1 0.0831(8) 0.0864(9) 0.0940(9) 0.0269(7) 0.0596(8) 0.0065(7)
Cl2 0.1094(10) 0.0542(7) 0.1125(11) 0.0104(7) 0.0547(9) 0.0120(7)
N1 0.0531(18) 0.0464(18) 0.0480(18) -0.0063(14) 0.0317(16) -0.0021(15)
C1 0.051(2) 0.049(2) 0.061(2) -0.0082(19) 0.039(2) -0.0080(18)
C2 0.068(3) 0.047(2) 0.052(2) -0.0078(17) 0.042(2) -0.0083(19)
C3 0.057(2) 0.046(2) 0.046(2) -0.0031(17) 0.0322(19) -0.0076(18)
C4 0.058(2) 0.048(2) 0.049(2) -0.0089(18) 0.039(2) -0.0099(19)
C5 0.075(3) 0.053(3) 0.062(3) -0.007(2) 0.047(2) -0.008(2)
C6 0.099(4) 0.056(3) 0.084(3) -0.018(2) 0.066(3) -0.016(3)
C7 0.098(4) 0.082(4) 0.078(4) -0.039(3) 0.061(3) -0.038(3)
C8 0.064(3) 0.105(4) 0.055(3) -0.019(3) 0.033(2) -0.023(3)
C9 0.058(3) 0.068(3) 0.055(3) -0.010(2) 0.034(2) -0.006(2)
C10 0.051(2) 0.053(3) 0.062(2) -0.0027(19) 0.035(2) 0.0010(18)
C11 0.045(2) 0.052(2) 0.050(2) -0.0092(18) 0.0267(19) -0.0065(18)
C12 0.061(3) 0.065(3) 0.067(3) -0.012(2) 0.042(2) -0.001(2)
C13 0.062(3) 0.060(3) 0.071(3) -0.012(2) 0.034(2) 0.010(2)
C14 0.054(2) 0.050(2) 0.066(3) -0.005(2) 0.025(2) 0.001(2)
C15 0.046(2) 0.057(3) 0.059(2) 0.0021(19) 0.028(2) -0.0058(19)
C18 0.084(3) 0.059(3) 0.062(3) -0.014(2) 0.033(3) -0.010(2)
C19 0.118(4) 0.076(3) 0.083(3) 0.002(3) 0.080(3) 0.003(3)
C20 0.061(3) 0.075(3) 0.044(2) 0.002(2) 0.030(2) -0.002(2)

loop_
_atom_type_symbol
_atom_type_description
_atom_type_scat_dispersion_real
_atom_type_scat_dispersion_imag
_atom_type_scat_source
C C 0.0033 0.0016 'International Tables Vol C Tables 4.2.6.8 and 6.1.1.4'
H H 0.0000 0.0000 'International Tables Vol C Tables 4.2.6.8 and 6.1.1.4'
N N 0.0061 0.0033 'International Tables Vol C Tables 4.2.6.8 and 6.1.1.4'
I I -0.4742 1.8119 'International Tables Vol C Tables 4.2.6.8 and 6.1.1.4'
Cl Cl 0.1484 0.1585 'International Tables Vol C Tables 4.2.6.8 and 6.1.1.4'

loop_
_geom_angle_atom_site_label_1
_geom_angle_atom_site_label_2
_geom_angle_atom_site_label_3
_geom_angle
C4 N1 C1 122.3(3)
C4 N1 C3 124.2(3)
C1 N1 C3 93.0(3)
N1 C1 C11 115.7(3)
N1 C1 C2 89.2(3)
C11 C1 C2 119.5(3)
N1 C1 H1A 110.3
C11 C1 H1A 110.3
C2 C1 H1A 110.3
C18 C2 C19 110.8(3)
C18 C2 C3 116.3(3)
C19 C2 C3 113.3(3)
C18 C2 C1 114.4(3)
C19 C2 C1 113.5(3)
C3 C2 C1 86.8(3)
N1 C3 C20 112.1(3)
N1 C3 C2 89.7(3)
C20 C3 C2 121.1(3)
N1 C3 H3A 110.7
C20 C3 H3A 110.7
C2 C3 H3A 110.7
C5 C4 C9 118.9(4)
C5 C4 N1 121.0(4)
C9 C4 N1 120.1(4)
C4 C5 C6 120.0(4)
C4 C5 H5A 120.0
C6 C5 H5A 120.0
C7 C6 C5 121.1(5)
C7 C6 H6A 119.4
C5 C6 H6A 119.4
C6 C7 C8 119.4(4)
C6 C7 H7A 120.3
C8 C7 H7A 120.3
C7 C8 C9 120.5(5)
C7 C8 H8A 119.7
C9 C8 H8A 119.7
C4 C9 C8 120.1(4)
C4 C9 H9A 120.0
C8 C9 H9A 120.0
C11 C10 C15 121.0(4)
C11 C10 H10A 119.5
C15 C10 H10A 119.5
C10 C11 C12 118.0(4)
C10 C11 C1 121.6(3)
C12 C11 C1 120.4(3)
C13 C12 C11 120.9(4)
C13 C12 H12A 119.6
C11 C12 H12A 119.6
C14 C13 C12 120.4(4)
C14 C13 H13A 119.8
C12 C13 H13A 119.8
C13 C14 C15 120.1(4)
C13 C14 Cl2 119.4(3)
C15 C14 Cl2 120.5(4)
C14 C15 C10 119.7(4)
C14 C15 Cl1 121.8(3)
C10 C15 Cl1 118.6(3)
C2 C18 H18A 109.5
C2 C18 H18B 109.5
H18A C18 H18B 109.5
C2 C18 H18C 109.5
H18A C18 H18C 109.5
H18B C18 H18C 109.5
C2 C19 H19A 109.5
C2 C19 H19B 109.5
H19A C19 H19B 109.5
C2 C19 H19C 109.5
H19A C19 H19C 109.5
H19B C19 H19C 109.5
C3 C20 I1 110.9(2)
C3 C20 H20A 109.5
I1 C20 H20A 109.5
C3 C20 H20B 109.5
I1 C20 H20B 109.5
H20A C20 H20B 108.0

loop_
_geom_bond_atom_site_label_1
_geom_bond_atom_site_label_2
_geom_bond_distance
I1 C20 2.150(4)
Cl1 C15 1.726(4)
Cl2 C14 1.736(5)
N1 C4 1.403(5)
N1 C1 1.473(5)
N1 C3 1.476(5)
C1 C11 1.501(5)
C1 C2 1.564(5)
C1 H1A 0.9800
C2 C18 1.522(6)
C2 C19 1.530(5)
C2 C3 1.548(5)
C3 C20 1.502(5)
C3 H3A 0.9800
C4 C5 1.384(5)
C4 C9 1.384(6)
C5 C6 1.388(6)
C5 H5A 0.9300
C6 C7 1.355(7)
C6 H6A 0.9300
C7 C8 1.374(7)
C7 H7A 0.9300
C8 C9 1.387(6)
C8 H8A 0.9300
C9 H9A 0.9300
C10 C11 1.379(5)
C10 C15 1.385(5)
C10 H10A 0.9300
C11 C12 1.394(5)
C12 C13 1.372(6)
C12 H12A 0.9300
C13 C14 1.364(6)
C13 H13A 0.9300
C14 C15 1.377(6)
C18 H18A 0.9600
C18 H18B 0.9600
C18 H18C 0.9600
C19 H19A 0.9600
C19 H19B 0.9600
C19 H19C 0.9600
C20 H20A 0.9700
C20 H20B 0.9700

loop_
_geom_torsion_atom_site_label_1
_geom_torsion_atom_site_label_2
_geom_torsion_atom_site_label_3
_geom_torsion_atom_site_label_4
_geom_torsion
C4 N1 C1 C11 -94.3(4)
C3 N1 C1 C11 131.4(3)
C4 N1 C1 C2 143.0(3)
C3 N1 C1 C2 8.7(3)
N1 C1 C2 C18 109.2(4)
C11 C1 C2 C18 -10.1(5)
N1 C1 C2 C19 -122.4(3)
C11 C1 C2 C19 118.3(4)
N1 C1 C2 C3 -8.3(3)
C11 C1 C2 C3 -127.7(3)
C4 N1 C3 C20 94.4(4)
C1 N1 C3 C20 -132.6(3)
C4 N1 C3 C2 -141.9(3)
C1 N1 C3 C2 -8.8(3)
C18 C2 C3 N1 -107.4(4)
C19 C2 C3 N1 122.5(4)
C1 C2 C3 N1 8.3(3)
C18 C2 C3 C20 8.5(5)
C19 C2 C3 C20 -121.6(4)
C1 C2 C3 C20 124.2(4)
C1 N1 C4 C5 -143.1(4)
C3 N1 C4 C5 -22.8(5)
C1 N1 C4 C9 39.0(5)
C3 N1 C4 C9 159.2(3)
C9 C4 C5 C6 -0.2(6)
N1 C4 C5 C6 -178.1(3)
C4 C5 C6 C7 -0.3(6)
C5 C6 C7 C8 0.5(7)
C6 C7 C8 C9 -0.1(7)
C5 C4 C9 C8 0.5(6)
N1 C4 C9 C8 178.5(4)
C7 C8 C9 C4 -0.4(6)
C15 C10 C11 C12 0.4(6)
C15 C10 C11 C1 179.8(4)
N1 C1 C11 C10 -4.3(5)
C2 C1 C11 C10 100.4(4)
N1 C1 C11 C12 175.1(3)
C2 C1 C11 C12 -80.1(4)
C10 C11 C12 C13 -1.2(6)
C1 C11 C12 C13 179.3(4)
C11 C12 C13 C14 1.6(6)
C12 C13 C14 C15 -1.0(6)
C12 C13 C14 Cl2 178.6(3)
C13 C14 C15 C10 0.2(6)
Cl2 C14 C15 C10 -179.4(3)
C13 C14 C15 Cl1 179.7(3)
Cl2 C14 C15 Cl1 0.1(5)
C11 C10 C15 C14 0.1(6)
C11 C10 C15 Cl1 -179.4(3)
N1 C3 C20 I1 -178.5(2)
C2 C3 C20 I1 77.6(4)
